data_4338531
loop_
_publ_author_name
'Lin, Qisheng'
'Miller, Gordon J.'
'Corbett, John D.'

_publ_section_title
;
 Ordered BaAl4-Type Variants in the BaAuxSn4-x System: A Unified View on
 Their Phase Stabilities versus Valence Electron Counts.
;
_journal_issue 12
_journal_name_full 'Inorganic chemistry'
_journal_page_first 5875
_journal_page_last 5877
_journal_paper_doi 10.1021/ic402991d
_journal_volume 53
_journal_year 2014
_chemical_formula_sum 'Au1.4 Ba Sn2.6'
_chemical_formula_weight 722.08
_chemical_name_systematic
; 
 ? 
;
_space_group_crystal_system tetragonal
_space_group_IT_number 139
_space_group_name_Hall '-I 4 2'
_space_group_name_H-M_alt 'I 4/m m m'
_symmetry_space_group_name_Hall '-I 4 2'
_symmetry_space_group_name_H-M 'I 4/m m m'
_atom_sites_solution_primary direct
_atom_sites_solution_secondary difmap
_audit_creation_method SHELXL-97
_cell_angle_alpha 90.00
_cell_angle_beta 90.00
_cell_angle_gamma 90.00
_cell_formula_units_Z 2
_cell_length_a 4.8837(2)
_cell_length_b 4.8837(2)
_cell_length_c 11.2694(5)
_cell_measurement_temperature 293(2)
_cell_volume 268.78(2)
_computing_structure_refinement 'SHELXL-97 (Sheldrick, 2008)'
_computing_structure_solution 'SHELXS-97 (Sheldrick, 2008)'
_diffrn_ambient_temperature 293(2)
_diffrn_measured_fraction_theta_full 1.000
_diffrn_measured_fraction_theta_max 1.000
_diffrn_radiation_monochromator graphite
_diffrn_radiation_source 'fine-focus sealed tube'
_diffrn_radiation_type MoK\a
_diffrn_radiation_wavelength 0.71073
_diffrn_reflns_av_R_equivalents 0.0291
_diffrn_reflns_av_sigmaI/netI 0.0122
_diffrn_reflns_limit_h_max 5
_diffrn_reflns_limit_h_min -6
_diffrn_reflns_limit_k_max 6
_diffrn_reflns_limit_k_min -6
_diffrn_reflns_limit_l_max 15
_diffrn_reflns_limit_l_min -15
_diffrn_reflns_number 1626
_diffrn_reflns_theta_full 30.01
_diffrn_reflns_theta_max 30.01
_diffrn_reflns_theta_min 3.62
_exptl_absorpt_coefficient_mu 57.138
_exptl_absorpt_correction_T_max 0.265
_exptl_absorpt_correction_T_min 0.188
_exptl_absorpt_correction_type empirical
_exptl_absorpt_process_details SADABS
_exptl_crystal_density_diffrn 8.922
_exptl_crystal_density_method 'not measured'
_exptl_crystal_F_000 593
_exptl_crystal_size_max 0.030
_exptl_crystal_size_mid 0.025
_exptl_crystal_size_min 0.020
_refine_diff_density_max 0.959
_refine_diff_density_min -1.295
_refine_diff_density_rms 0.208
_refine_ls_extinction_coef 0.0095(5)
_refine_ls_extinction_expression Fc^*^=kFc[1+0.001xFc^2^\l^3^/sin(2\q)]^-1/4^
_refine_ls_extinction_method SHELXL
_refine_ls_goodness_of_fit_ref 1.170
_refine_ls_matrix_type full
_refine_ls_number_parameters 11
_refine_ls_number_reflns 144
_refine_ls_number_restraints 0
_refine_ls_restrained_S_all 1.170
_refine_ls_R_factor_all 0.0148
_refine_ls_R_factor_gt 0.0139
_refine_ls_shift/su_max 0.000
_refine_ls_shift/su_mean 0.000
_refine_ls_structure_factor_coef Fsqd
_refine_ls_weighting_details 'calc w=1/[\s^2^(Fo^2^)+(0.0133P)^2^+1.2970P] where P=(Fo^2^+2Fc^2^)/3'
_refine_ls_weighting_scheme calc
_refine_ls_wR_factor_gt 0.0296
_refine_ls_wR_factor_ref 0.0299
_reflns_number_gt 138
_reflns_number_total 144
_reflns_threshold_expression >2sigma(I)
_cod_data_source_file ic402991d_si_001.cif
_cod_data_source_block i4mmm_BaAu1.40Sn2.60
_cod_depositor_comments 'Adding full bibliography for 4338527--4338537.cif.'
_cod_original_formula_sum 'Au1.40 Ba Sn2.60'
_cod_database_code 4338531

loop_
_symmetry_equiv_pos_as_xyz
'x, y, z'
'-x, -y, z'
'-y, x, z'
'y, -x, z'
'-x, y, -z'
'x, -y, -z'
'y, x, -z'
'-y, -x, -z'
'x+1/2, y+1/2, z+1/2'
'-x+1/2, -y+1/2, z+1/2'
'-y+1/2, x+1/2, z+1/2'
'y+1/2, -x+1/2, z+1/2'
'-x+1/2, y+1/2, -z+1/2'
'x+1/2, -y+1/2, -z+1/2'
'y+1/2, x+1/2, -z+1/2'
'-y+1/2, -x+1/2, -z+1/2'
'-x, -y, -z'
'x, y, -z'
'y, -x, -z'
'-y, x, -z'
'x, -y, z'
'-x, y, z'
'-y, -x, z'
'y, x, z'
'-x+1/2, -y+1/2, -z+1/2'
'x+1/2, y+1/2, -z+1/2'
'y+1/2, -x+1/2, -z+1/2'
'-y+1/2, x+1/2, -z+1/2'
'x+1/2, -y+1/2, z+1/2'
'-x+1/2, y+1/2, z+1/2'
'-y+1/2, -x+1/2, z+1/2'
'y+1/2, x+1/2, z+1/2'

loop_
_atom_site_label
_atom_site_type_symbol
_atom_site_fract_x
_atom_site_fract_y
_atom_site_fract_z
_atom_site_U_iso_or_equiv
_atom_site_adp_type
_atom_site_occupancy
_atom_site_symmetry_multiplicity
_atom_site_calc_flag
_atom_site_refinement_flags
Ba Ba 0.0000 0.0000 0.0000 0.0146(3) Uani 1 16 d S
Au1 Au 0.0000 0.0000 0.37938(4) 0.0189(2) Uani 0.499(12) 8 d SP
Sn1 Sn 0.0000 0.0000 0.37938(4) 0.0189(2) Uani 0.501(12) 8 d SP
Au2 Au 0.0000 0.5000 0.2500 0.0189(2) Uani 0.202(9) 8 d SP
Sn2 Sn 0.0000 0.5000 0.2500 0.0189(2) Uani 0.798(9) 8 d SP

loop_
_atom_site_aniso_label
_atom_site_aniso_U_11
_atom_site_aniso_U_22
_atom_site_aniso_U_33
_atom_site_aniso_U_23
_atom_site_aniso_U_13
_atom_site_aniso_U_12
Ba 0.0135(4) 0.0135(4) 0.0166(4) 0.000 0.000 0.000
Au1 0.0196(2) 0.0196(2) 0.0176(3) 0.000 0.000 0.000
Sn1 0.0196(2) 0.0196(2) 0.0176(3) 0.000 0.000 0.000
Au2 0.0194(3) 0.0194(3) 0.0179(3) 0.000 0.000 0.000
Sn2 0.0194(3) 0.0194(3) 0.0179(3) 0.000 0.000 0.000

loop_
_atom_type_symbol
_atom_type_description
_atom_type_scat_dispersion_real
_atom_type_scat_dispersion_imag
_atom_type_scat_source
Sn Sn -0.6537 1.4246 'International Tables Vol C Tables 4.2.6.8 and 6.1.1.4'
Ba Ba -0.3244 2.2819 'International Tables Vol C Tables 4.2.6.8 and 6.1.1.4'
Au Au -2.0133 8.8022 'International Tables Vol C Tables 4.2.6.8 and 6.1.1.4'

loop_
_geom_angle_atom_site_label_1
_geom_angle_atom_site_label_2
_geom_angle_atom_site_label_3
_geom_angle
_geom_angle_site_symmetry_1
_geom_angle_site_symmetry_3
Sn1 Ba Sn1 180.000(14) 25 9_444
Sn1 Ba Au1 0.000(14) 25 25
Sn1 Ba Au1 180.0 9_444 25
Sn1 Ba Au1 180.000(14) 25 9_444
Sn1 Ba Au1 0.000(14) 9_444 9_444
Au1 Ba Au1 180.000(14) 25 9_444
Sn1 Ba Sn1 137.028(15) 25 25_445
Sn1 Ba Sn1 42.972(15) 9_444 25_445
Au1 Ba Sn1 137.028(15) 25 25_445
Au1 Ba Sn1 42.972(15) 9_444 25_445
Sn1 Ba Sn1 42.972(15) 25 9_554
Sn1 Ba Sn1 137.028(15) 9_444 9_554
Au1 Ba Sn1 42.972(15) 25 9_554
Au1 Ba Sn1 137.028(15) 9_444 9_554
Sn1 Ba Sn1 180.0 25_445 9_554
Sn1 Ba Au1 42.972(15) 25 9_554
Sn1 Ba Au1 137.028(15) 9_444 9_554
Au1 Ba Au1 42.972(15) 25 9_554
Au1 Ba Au1 137.028(15) 9_444 9_554
Sn1 Ba Au1 180.0 25_445 9_554
Sn1 Ba Au1 0.000(14) 9_554 9_554
Sn1 Ba Au1 137.028(15) 25 25_445
Sn1 Ba Au1 42.972(15) 9_444 25_445
Au1 Ba Au1 137.028(15) 25 25_445
Au1 Ba Au1 42.972(15) 9_444 25_445
Sn1 Ba Au1 0.000(14) 25_445 25_445
Sn1 Ba Au1 180.0 9_554 25_445
Au1 Ba Au1 180.0 9_554 25_445
Sn1 Ba Sn1 82.290(5) 25 25_455
Sn1 Ba Sn1 97.710(5) 9_444 25_455
Au1 Ba Sn1 82.290(5) 25 25_455
Au1 Ba Sn1 97.710(5) 9_444 25_455
Sn1 Ba Sn1 82.290(5) 25_445 25_455
Sn1 Ba Sn1 97.710(5) 9_554 25_455
Au1 Ba Sn1 97.710(5) 9_554 25_455
Au1 Ba Sn1 82.290(5) 25_445 25_455
Sn1 Ba Au1 82.290(5) 25 25_455
Sn1 Ba Au1 97.710(5) 9_444 25_455
Au1 Ba Au1 82.290(5) 25 25_455
Au1 Ba Au1 97.710(5) 9_444 25_455
Sn1 Ba Au1 82.290(5) 25_445 25_455
Sn1 Ba Au1 97.710(5) 9_554 25_455
Au1 Ba Au1 97.710(5) 9_554 25_455
Au1 Ba Au1 82.290(5) 25_445 25_455
Sn1 Ba Au1 0.0 25_455 25_455
Sn1 Ba Au1 97.710(5) 25 9_544
Sn1 Ba Au1 82.290(5) 9_444 9_544
Au1 Ba Au1 97.710(5) 25 9_544
Au1 Ba Au1 82.290(5) 9_444 9_544
Sn1 Ba Au1 97.710(5) 25_445 9_544
Sn1 Ba Au1 82.290(5) 9_554 9_544
Au1 Ba Au1 82.290(5) 9_554 9_544
Au1 Ba Au1 97.710(5) 25_445 9_544
Sn1 Ba Au1 180.0 25_455 9_544
Au1 Ba Au1 180.0 25_455 9_544
Sn1 Ba Sn1 82.290(5) 25 25_545
Sn1 Ba Sn1 97.710(5) 9_444 25_545
Au1 Ba Sn1 82.290(5) 25 25_545
Au1 Ba Sn1 97.710(5) 9_444 25_545
Sn1 Ba Sn1 82.290(5) 25_445 25_545
Sn1 Ba Sn1 97.710(5) 9_554 25_545
Au1 Ba Sn1 97.710(5) 9_554 25_545
Au1 Ba Sn1 82.290(5) 25_445 25_545
Sn1 Ba Sn1 137.028(15) 25_455 25_545
Au1 Ba Sn1 137.028(15) 25_455 25_545
Au1 Ba Sn1 42.972(15) 9_544 25_545
Sn1 Au1 Au1 0.0 17_556 17_556
Sn1 Au1 Sn2 120.842(9) 17_556 25_455
Au1 Au1 Sn2 120.842(9) 17_556 25_455
Sn1 Au1 Sn2 120.842(9) 17_556 1_545
Au1 Au1 Sn2 120.842(9) 17_556 1_545
Sn2 Au1 Sn2 74.762(8) 25_455 1_545
Sn1 Au1 Au2 120.842(9) 17_556 25_455
Au1 Au1 Au2 120.842(9) 17_556 25_455
Sn2 Au1 Au2 0.0 25_455 25_455
Sn2 Au1 Au2 74.762(8) 1_545 25_455
Sn1 Au1 Au2 120.842(9) 17_556 1_545
Au1 Au1 Au2 120.842(9) 17_556 1_545
Sn2 Au1 Au2 74.762(8) 25_455 1_545
Sn2 Au1 Au2 0.0 1_545 1_545
Au2 Au1 Au2 74.762(8) 25_455 1_545
Sn1 Au1 Sn2 120.842(9) 17_556 25
Au1 Au1 Sn2 120.842(9) 17_556 25
Sn2 Au1 Sn2 118.317(18) 25_455 25
Sn2 Au1 Sn2 74.762(8) 1_545 25
Au2 Au1 Sn2 118.317(18) 25_455 25
Au2 Au1 Sn2 74.762(8) 1_545 25
Sn1 Au1 Au2 120.842(9) 17_556 .
Au1 Au1 Au2 120.842(9) 17_556 .
Sn2 Au1 Au2 74.762(8) 25_455 .
Sn2 Au1 Au2 118.317(18) 1_545 .
Au2 Au1 Au2 74.762(8) 25_455 .
Au2 Au1 Au2 118.317(18) 1_545 .
Sn2 Au1 Au2 74.762(8) 25 .
Sn1 Au1 Au2 120.842(9) 17_556 25
Au1 Au1 Au2 120.842(9) 17_556 25
Sn2 Au1 Au2 118.317(18) 25_455 25
Sn2 Au1 Au2 74.762(8) 1_545 25
Au2 Au1 Au2 118.317(18) 25_455 25
Au2 Au1 Au2 74.762(8) 1_545 25
Sn2 Au1 Au2 0.0 25 25
Au2 Au1 Au2 74.762(8) . 25
Sn1 Au1 Ba 68.514(7) 17_556 9
Au1 Au1 Ba 68.514(7) 17_556 9
Sn2 Au1 Ba 138.825(3) 25_455 9
Sn2 Au1 Ba 138.825(3) 1_545 9
Au2 Au1 Ba 138.825(3) 25_455 9
Au2 Au1 Ba 138.825(3) 1_545 9
Sn2 Au1 Ba 67.843(2) 25 9
Au2 Au1 Ba 67.843(2) . 9
Au2 Au1 Ba 67.843(2) 25 9
Sn1 Au1 Ba 68.514(7) 17_556 9_445
Au1 Au1 Ba 68.514(7) 17_556 9_445
Sn2 Au1 Ba 67.843(2) 25_455 9_445
Sn2 Au1 Ba 67.843(2) 1_545 9_445
Au2 Au1 Ba 67.843(2) 25_455 9_445
Au2 Au1 Ba 67.843(2) 1_545 9_445
Sn2 Au1 Ba 138.825(3) 25 9_445
Au2 Au1 Ba 138.825(3) . 9_445
Au2 Au1 Ba 138.825(3) 25 9_445
Ba Au1 Ba 137.028(15) 9 9_445
Sn1 Au2 Sn1 105.238(8) 25_455 1_565
Sn1 Au2 Au1 0.0 25_455 25_455
Sn1 Au2 Au1 105.238(8) 1_565 25_455
Sn1 Au2 Au1 105.238(8) 25_455 1_565
Sn1 Au2 Au1 0.000(17) 1_565 1_565
Au1 Au2 Au1 105.238(8) 25_455 1_565
Sn1 Au2 Sn1 118.317(18) 25_455 25
Sn1 Au2 Sn1 105.238(8) 1_565 25
Au1 Au2 Sn1 118.317(18) 25_455 25
Au1 Au2 Sn1 105.238(8) 1_565 25
Sn1 Au2 Au1 118.317(18) 25_455 25
Sn1 Au2 Au1 105.238(8) 1_565 25
Au1 Au2 Au1 118.317(18) 25_455 25
Au1 Au2 Au1 105.238(8) 1_565 25
Sn1 Au2 Au1 0.000(17) 25 25
Sn1 Au2 Au1 105.238(8) 25_455 .
Sn1 Au2 Au1 118.317(18) 1_565 .
Au1 Au2 Au1 105.238(8) 25_455 .
Au1 Au2 Au1 118.317(18) 1_565 .
Sn1 Au2 Au1 105.238(8) 25 .
Au1 Au2 Au1 105.238(8) 25 .
Sn1 Au2 Ba 67.207(6) 25_455 .
Sn1 Au2 Ba 161.757(9) 1_565 .
Au1 Au2 Ba 67.207(6) 25_455 .
Au1 Au2 Ba 161.757(9) 1_565 .
Sn1 Au2 Ba 67.207(6) 25 .
Au1 Au2 Ba 67.207(6) 25 .
Au1 Au2 Ba 79.925(9) . .
Sn1 Au2 Ba 161.757(9) 25_455 9
Sn1 Au2 Ba 67.207(6) 1_565 9
Au1 Au2 Ba 161.757(9) 25_455 9
Au1 Au2 Ba 67.207(6) 1_565 9
Sn1 Au2 Ba 79.925(9) 25 9
Au1 Au2 Ba 79.925(9) 25 9
Au1 Au2 Ba 67.207(6) . 9
Ba Au2 Ba 124.823(2) . 9
Sn1 Au2 Ba 79.925(9) 25_455 9_455
Sn1 Au2 Ba 67.207(6) 1_565 9_455
Au1 Au2 Ba 79.925(9) 25_455 9_455
Au1 Au2 Ba 67.207(6) 1_565 9_455
Sn1 Au2 Ba 161.757(9) 25 9_455
Au1 Au2 Ba 161.757(9) 25 9_455
Au1 Au2 Ba 67.207(6) . 9_455
Ba Au2 Ba 124.823(2) . 9_455
Ba Au2 Ba 81.832(3) 9 9_455
Sn1 Au2 Ba 67.207(6) 25_455 1_565
Sn1 Au2 Ba 79.925(9) 1_565 1_565
Au1 Au2 Ba 67.207(6) 25_455 1_565
Au1 Au2 Ba 79.925(9) 1_565 1_565
Sn1 Au2 Ba 67.207(6) 25 1_565
Au1 Au2 Ba 67.207(6) 25 1_565
Au1 Au2 Ba 161.758(9) . 1_565
Ba Au2 Ba 81.832(3) . 1_565
Ba Au2 Ba 124.823(2) 9 1_565
Ba Au2 Ba 124.823(2) 9_455 1_565

loop_
_geom_bond_atom_site_label_1
_geom_bond_atom_site_label_2
_geom_bond_distance
_geom_bond_site_symmetry_2
Ba Sn1 3.7112(2) 25
Ba Sn1 3.7112(2) 9_444
Ba Au1 3.7112(2) 25
Ba Au1 3.7112(2) 9_444
Ba Sn1 3.7112(2) 25_445
Ba Sn1 3.7112(2) 9_554
Ba Au1 3.7112(2) 9_554
Ba Au1 3.7112(2) 25_445
Ba Sn1 3.7112(2) 25_455
Ba Au1 3.7112(2) 25_455
Ba Au1 3.7112(2) 9_544
Ba Sn1 3.7112(2) 25_545
Au1 Sn1 2.7186(10) 17_556
Au1 Au1 2.7186(10) 17_556
Au1 Sn2 2.8440(3) 25_455
Au1 Sn2 2.8440(3) 1_545
Au1 Au2 2.8440(3) 25_455
Au1 Au2 2.8440(3) 1_545
Au1 Sn2 2.8440(3) 25
Au1 Au2 2.8440(3) .
Au1 Au2 2.8440(3) 25
Au1 Ba 3.7112(2) 9
Au1 Ba 3.7112(2) 9_445
Au2 Sn1 2.8440(3) 25_455
Au2 Sn1 2.8440(3) 1_565
Au2 Au1 2.8440(3) 25_455
Au2 Au1 2.8440(3) 1_565
Au2 Sn1 2.8440(3) 25
Au2 Au1 2.8440(3) 25
Au2 Ba 3.72828(11) 9
Au2 Ba 3.72828(12) 9_455
Au2 Ba 3.72828(11) 1_565
